data_2007354
loop_
_publ_author_name
'Buchanan, Colin'
'Parsons, Simon'
'Winpenny, Richard E.P.'

_publ_section_title
;
 <i>trans</i>-Diaquadichlorobis(6-methyl-2-pyridone-<i>O</i>)cobalt(II)
 Bis(6-methyl-2-pyridone) Solvate
;
_journal_issue 6
_journal_name_full 'Acta Crystallographica Section C'
_journal_page_first 762
_journal_page_last 764
_journal_paper_doi 10.1107/S0108270198000523
_journal_volume 54
_journal_year 1998
_chemical_formula_iupac '[Co Cl2 (C6 H7 N O)2 (H2 O)2], 2C6 H7 N O'
_chemical_formula_moiety 'C24 H32 Cl2 Co N4 O6'
_chemical_formula_sum 'C24 H32 Cl2 Co N4 O6'
_chemical_formula_weight 602.37
_chemical_name_systematic
;
 ?
;
_space_group_IT_number 14
_symmetry_cell_setting monoclinic
_symmetry_space_group_name_Hall '-P 2yn'
_symmetry_space_group_name_H-M 'P 1 21/n 1'
_audit_creation_method SHELXL
_cell_angle_alpha 90.00
_cell_angle_beta 109.561(6)
_cell_angle_gamma 90.00
_cell_formula_units_Z 2
_cell_length_a 7.7418(6)
_cell_length_b 20.242(3)
_cell_length_c 9.4443(7)
_cell_measurement_reflns_used 56
_cell_measurement_temperature 220(2)
_cell_measurement_theta_max 16
_cell_measurement_theta_min 15
_cell_volume 1394.6(3)
_computing_cell_refinement DIF4
_computing_data_collection 'Stoe DIF4 (Stoe & Cie, 1990a)'
_computing_data_reduction 'Stoe REDU4 (Stoe & Cie, 1990b)'
_computing_molecular_graphics
;
SHELXTL & CAMERON (Pearce et al., 1994)
;
_computing_publication_material
;
PLATON (Spek, 1997)
;
_computing_structure_refinement SHELXTL
_computing_structure_solution 'SHELXTL (Sheldrick,1995)'
_diffrn_ambient_temperature 220(2)
_diffrn_measurement_device
;
Stoe Stadi-4 diffractometer equipped with an Oxford Cryosystems
low-temperature device (Cosier & Glazer, 1986)
;
_diffrn_measurement_method
;
\w-\q with \w half-width (1.05 + 0.35tan\q)\%
;
_diffrn_radiation_monochromator graphite
_diffrn_radiation_source 'fine-focus sealed tube'
_diffrn_radiation_type MoK\a
_diffrn_radiation_wavelength 0.71073
_diffrn_reflns_av_R_equivalents 0.018
_diffrn_reflns_av_sigmaI/netI 0.0625
_diffrn_reflns_limit_h_max 8
_diffrn_reflns_limit_h_min -9
_diffrn_reflns_limit_k_max 24
_diffrn_reflns_limit_k_min 0
_diffrn_reflns_limit_l_max 11
_diffrn_reflns_limit_l_min 0
_diffrn_reflns_number 2515
_diffrn_reflns_theta_max 25.01
_diffrn_reflns_theta_min 2.50
_diffrn_standards_decay_% 1
_diffrn_standards_interval_time 60
_diffrn_standards_number 3
_exptl_absorpt_coefficient_mu 0.851
_exptl_absorpt_correction_T_max 0.934
_exptl_absorpt_correction_T_min 0.846
_exptl_absorpt_correction_type '\y-scans (North, Phillips & Mathews, 1968)'
_exptl_crystal_colour Pink
_exptl_crystal_density_diffrn 1.434
_exptl_crystal_density_meas ?
_exptl_crystal_description lath
_exptl_crystal_F_000 626
_exptl_crystal_size_max 0.39
_exptl_crystal_size_mid 0.21
_exptl_crystal_size_min 0.08
_refine_diff_density_max 0.27
_refine_diff_density_min -0.26
_refine_ls_extinction_method none
_refine_ls_goodness_of_fit_all 1.026
_refine_ls_goodness_of_fit_obs 1.100
_refine_ls_hydrogen_treatment
;
H atoms: see text
;
_refine_ls_matrix_type full
_refine_ls_number_parameters 187
_refine_ls_number_reflns 2446
_refine_ls_number_restraints 0
_refine_ls_restrained_S_all 1.029
_refine_ls_restrained_S_obs 1.100
_refine_ls_R_factor_all 0.0835
_refine_ls_R_factor_obs .042
_refine_ls_shift/esd_max 0.005
_refine_ls_shift/esd_mean 0.000
_refine_ls_structure_factor_coef Fsqd
_refine_ls_weighting_details 'w = 1/[\s^2^(Fo^2^)+(0.027P)^2^+0.291P] where P=(Fo^2^+2Fc^2^)/3'
_refine_ls_weighting_scheme calc
_refine_ls_wR_factor_all 0.079
_refine_ls_wR_factor_obs .0684
_reflns_number_observed 1667
_reflns_number_total 2449
_reflns_observed_criterion >2sigma(I)
_cod_data_source_file mu1364.cif
_cod_data_source_block corhod
_cod_depositor_comments
;
The following automatic conversions were performed:
'_symmetry_cell_setting' value 'Monoclinic' changed to 'monoclinic'
according to '/home/saulius/struct/CIF-dictionaries/cif_core.dic'
dictionary named 'cif_core.dic' version 2.4.1 from 2010-06-29.

Automatic conversion script
Id: cif_fix_enum 1527 2010-12-29 10:47:43Z saulius 

The following automatic conversions were performed:

'_symmetry_cell_setting' value 'Monoclinic' changed to 'monoclinic'
according to /home/saulius/struct/CIF-dictionaries/cif_core.dic
dictionary named 'cif_core.dic' version 2.4.1 from 2010-06-29.

Automatic conversion script
Id: cif_fix_values 1715 2011-07-08 13:25:40Z adriana 

The following automatic conversions were performed:

'_exptl_crystal_density_meas' value 'Not measured' was changed to '?'
- the value is perceived as not measured.

Automatic conversion script
Id: cif_fix_values 3008 2015-01-20 13:52:24Z robertas 

The following automatic conversions were performed:

'_refine_ls_weighting_scheme' value 'calc w =
1/[\s^2^(Fo^2^)+(0.027P)^2^+0.291P] where P=(Fo^2^+2Fc^2^)/3' was
changed to 'calc'. New tag '_refine_ls_weighting_details' was
created. The value of the new tag was set to 'w =
1/[\s^2^(Fo^2^)+(0.027P)^2^+0.291P] where P=(Fo^2^+2Fc^2^)/3'.

Automatic conversion script
Id: cif_fix_values 3143 2015-03-26 13:38:13Z robertas 
;
_cod_original_sg_symbol_H-M 'P 21/n'
_cod_database_code 2007354

loop_
_symmetry_equiv_pos_as_xyz
'x, y, z'
'-x+1/2, y+1/2, -z+1/2'
'-x, -y, -z'
'x-1/2, -y-1/2, z-1/2'

loop_
_atom_site_aniso_label
_atom_site_aniso_U_11
_atom_site_aniso_U_22
_atom_site_aniso_U_33
_atom_site_aniso_U_12
_atom_site_aniso_U_13
_atom_site_aniso_U_23
Co1 .0301(3) .0250(3) .0223(3) -.0003(3) .0101(3) -.0009(3)
N11 .043(2) .032(2) .0228(15) -.0037(14) .0097(13) -.0010(13)
C21 .034(2) .033(2) .030(2) .004(2) .014(2) .002(2)
C31 .049(2) .041(2) .035(2) .003(2) .017(2) .009(2)
C41 .062(3) .063(3) .030(2) .013(2) .017(2) .015(2)
C51 .057(2) .071(3) .024(2) .010(3) .006(2) -.005(2)
C61 .039(2) .052(2) .031(2) .004(2) .010(2) -.010(2)
C1M .057(3) .063(3) .050(2) -.012(2) .007(2) -.024(2)
O1 .0427(14) .0357(14) .0217(12) -.0085(11) .0100(11) -.0016(10)
N12 .043(2) .029(2) .054(2) .003(2) .025(2) .0121(15)
C22 .039(2) .028(2) .034(2) -.001(2) .015(2) -.003(2)
C32 .042(2) .036(2) .037(2) -.008(2) .015(2) .001(2)
C42 .054(3) .044(2) .042(2) -.016(2) .014(2) .009(2)
C52 .065(3) .030(2) .038(2) -.002(2) .008(2) .013(2)
C62 .049(2) .031(2) .040(2) .004(2) .013(2) .004(2)
C2M .054(3) .054(3) .082(3) .019(2) .023(2) .025(2)
O2 .0446(14) .0289(13) .067(2) .0062(13) .0270(13) .0162(13)
O3 .0326(13) .0276(14) .0417(14) -.0001(15) .0164(11) -.0017(14)
Cl1 .0473(5) .0265(4) .0321(4) .0004(4) .0173(4) -.0037(4)

loop_
_atom_site_label
_atom_site_fract_x
_atom_site_fract_y
_atom_site_fract_z
_atom_site_U_iso_or_equiv
_atom_site_thermal_displace_type
_atom_site_calc_flag
_atom_site_refinement_flags
_atom_site_occupancy
_atom_site_disorder_group
_atom_site_type_symbol
Co1 .0000 .0000 .0000 .0255(2) Uani d S 1 . Co
N11 -.2102(4) -.01686(13) -.3761(3) .0327(7) Uani d . 1 . N
H11 -.203(5) -.0446(17) -.305(4) .052(12) Uiso d . 1 . H
C21 -.1069(5) .0391(2) -.3368(4) .0316(8) Uani d . 1 . C
C31 -.1076(5) .0802(2) -.4586(4) .0410(9) Uani d . 1 . C
H31 -.0407(5) .1199(2) -.4402(4) .049 Uiso calc R 1 . H
C41 -.2051(6) .0624(2) -.6021(4) .0515(11) Uani d . 1 . C
H41 -.2040(6) .0900(2) -.6818(4) .062 Uiso calc R 1 . H
C51 -.3072(5) .0037(2) -.6339(4) .0524(10) Uani d . 1 . C
H51 -.3744(5) -.0078(2) -.7336(4) .063 Uiso calc R 1 . H
C61 -.3074(5) -.0359(2) -.5199(4) .0411(9) Uani d . 1 . C
C1M -.4010(5) -.1012(2) -.5359(4) .0595(12) Uani d . 1 . C
H1M1 -.466(3) -.1041(5) -.4647(19) .089 Uiso calc R 1 . H
H1M2 -.3105(6) -.1362(2) -.516(3) .089 Uiso calc R 1 . H
H1M3 -.487(3) -.1057(5) -.6373(9) .089 Uiso calc R 1 . H
O1 -.0180(3) .05060(11) -.2000(2) .0336(6) Uani d . 1 . O
N12 .2751(4) .16885(15) -.0892(4) .0396(8) Uani d . 1 . N
H12 .206(5) .1481(18) -.062(4) .055(13) Uiso d . 1 . H
C22 .4514(5) .1466(2) -.0512(4) .0334(8) Uani d . 1 . C
C32 .5700(5) .1862(2) -.1022(4) .0380(9) Uani d . 1 . C
H32 .6935(5) .1739(2) -.0798(4) .046 Uiso calc R 1 . H
C42 .5056(5) .2415(2) -.1831(4) .0475(10) Uani d . 1 . C
H42 .5860(5) .2673(2) -.2156(4) .057 Uiso calc R 1 . H
C52 .3226(6) .2613(2) -.2196(4) .0467(10) Uani d . 1 . C
H52 .2801(6) .2995(2) -.2774(4) .056 Uiso calc R 1 . H
C62 .2075(5) .2246(2) -.1706(4) .0406(9) Uani d . 1 . C
C2M .0105(5) .2406(2) -.1963(5) .0634(12) Uani d . 1 . C
H2M1 -.0046(8) .2523(13) -.1015(7) .095 Uiso calc R 1 . H
H2M2 -.0648(6) .2024(5) -.239(3) .095 Uiso calc R 1 . H
H2M3 -.0269(12) .2775(9) -.266(2) .095 Uiso calc R 1 . H
O2 .4969(3) .09440(11) .0238(3) .0448(6) Uani d . 1 . O
O3 -.2790(3) .0058(2) -.0535(3) .0330(6) Uani d . 1 . O
H3A -.319(5) .0343(18) -.021(4) .040(13) Uiso d . 1 . H
H3B -.345(6) -.027(2) -.046(5) .082(18) Uiso d . 1 . H
Cl1 .04015(12) .11354(4) .11077(9) .0343(2) Uani d . 1 . Cl

loop_
_atom_type_symbol
_atom_type_description
_atom_type_scat_dispersion_real
_atom_type_scat_dispersion_imag
_atom_type_scat_source
C C 0.0033 0.0016 'International Tables Vol C Tables 4.2.6.8 and 6.1.1.4'
H H 0.0000 0.0000 'International Tables Vol C Tables 4.2.6.8 and 6.1.1.4'
N N 0.0061 0.0033 'International Tables Vol C Tables 4.2.6.8 and 6.1.1.4'
O O 0.0106 0.0060 'International Tables Vol C Tables 4.2.6.8 and 6.1.1.4'
Co Co 0.3494 0.9721 'International Tables Vol C Tables 4.2.6.8 and 6.1.1.4'
Cl Cl 0.1484 0.1585 'International Tables Vol C Tables 4.2.6.8 and 6.1.1.4'

loop_
_geom_angle_atom_site_label_1
_geom_angle_atom_site_label_2
_geom_angle_atom_site_label_3
_geom_angle_site_symmetry_1
_geom_angle_site_symmetry_3
_geom_angle
_geom_angle_publ_flag
O3 Co1 O3 . 3 180.0 n
O3 Co1 O1 . . 90.20(9) n
O3 Co1 O1 3 . 89.80(9) n
O3 Co1 O1 . 3 89.80(9) n
O3 Co1 O1 3 3 90.20(9) n
O1 Co1 O1 . 3 180.0 n
O3 Co1 Cl1 . . 91.38(9) n
O3 Co1 Cl1 3 . 88.62(9) n
O1 Co1 Cl1 . . 83.70(6) n
O1 Co1 Cl1 3 . 96.30(6) n
O3 Co1 Cl1 . 3 88.62(9) n
O3 Co1 Cl1 3 3 91.38(9) n
O1 Co1 Cl1 . 3 96.30(6) n
O1 Co1 Cl1 3 3 83.70(6) n
Cl1 Co1 Cl1 . 3 180.0 n
C21 N11 C61 . . 125.5(3) n
O1 C21 N11 . . 119.9(3) n
O1 C21 C31 . . 125.0(3) n
N11 C21 C31 . . 115.1(3) n
C41 C31 C21 . . 120.1(4) n
C31 C41 C51 . . 121.5(3) n
C61 C51 C41 . . 119.0(3) n
C51 C61 N11 . . 118.7(3) n
C51 C61 C1M . . 125.3(3) n
N11 C61 C1M . . 116.0(3) n
C21 O1 Co1 . . 132.4(2) n
C22 N12 C62 . . 125.5(3) n
O2 C22 N12 . . 119.5(3) n
O2 C22 C32 . . 125.1(3) n
N12 C22 C32 . . 115.4(3) n
C42 C32 C22 . . 120.0(3) n
C32 C42 C52 . . 121.8(3) n
C62 C52 C42 . . 119.1(3) n
C52 C62 N12 . . 118.2(3) n
C52 C62 C2M . . 125.3(3) n
N12 C62 C2M . . 116.6(3) n

loop_
_geom_bond_atom_site_label_1
_geom_bond_atom_site_label_2
_geom_bond_site_symmetry_2
_geom_bond_distance
_geom_bond_publ_flag
Co1 O3 . 2.050(2) y
Co1 O3 3 2.050(2) n
Co1 O1 . 2.112(2) y
Co1 O1 3 2.112(2) n
Co1 Cl1 . 2.5011(8) y
Co1 Cl1 3 2.5011(8) n
N11 C21 . 1.365(4) y
N11 C61 . 1.369(4) y
C21 O1 . 1.265(4) y
C21 C31 . 1.419(4) y
C31 C41 . 1.361(5) y
C41 C51 . 1.402(5) y
C51 C61 . 1.343(5) y
C61 C1M . 1.490(5) y
N12 C22 . 1.366(4) y
N12 C62 . 1.368(4) y
C22 O2 . 1.255(4) n
C22 C32 . 1.418(4) n
C32 C42 . 1.353(5) n
C42 C52 . 1.400(5) n
C52 C62 . 1.354(5) n
C62 C2M . 1.497(5) n

loop_
_geom_hbond_atom_site_label_D
_geom_hbond_atom_site_label_H
_geom_hbond_atom_site_label_A
_geom_hbond_site_symmetry_A
_geom_hbond_distance_DH
_geom_hbond_distance_HA
_geom_hbond_distance_DA
_geom_hbond_angle_DHA
O3 H3A O2 1_455 0.77(4) 2.02(4) 2.758(4) 161(4)
O3 H3B O2 3_555 0.86(4) 1.86(4) 2.712(4) 176(4)
N11 H11 Cl1 3_555 0.86(4) 2.31(4) 3.104(3) 152(4)
N12 H12 Cl1 1_555 0.79(4) 2.49(4) 3.229(4) 157(3)
